data_2231035
loop_
_publ_author_name
'Lee, Junseong'
'Kim, Youngjo'

_publ_section_title
;
 \m-Oxido-bis[bis(pentafluorophenolato)(\h^5^-pentamethylcyclopentadienyl)titanium(IV)]
;
_journal_coeditor_code BX2364
_journal_issue 8
_journal_name_full 'Acta Crystallographica Section E'
_journal_page_first m1147
_journal_paper_doi 10.1107/S1600536811029357
_journal_volume 67
_journal_year 2011
_chemical_formula_iupac '[Ti2 (C10 H15)2 (C6 F5 O)4 O]'
_chemical_formula_moiety 'C44 H30 F20 O5 Ti2'
_chemical_formula_sum 'C44 H30 F20 O5 Ti2'
_chemical_formula_weight 1114.48
_chemical_name_systematic
;
\m-Oxido-bis[bis(pentafluorophenolato)(\h^5^-\
pentamethylcyclopentadienyl)titanium(IV)]
;
_space_group_IT_number 2
_symmetry_cell_setting triclinic
_symmetry_space_group_name_Hall '-P 1'
_symmetry_space_group_name_H-M 'P -1'
_atom_sites_solution_hydrogens geom
_atom_sites_solution_primary direct
_atom_sites_solution_secondary difmap
_audit_creation_method SHELXL-97
_cell_angle_alpha 112.00(3)
_cell_angle_beta 109.24(3)
_cell_angle_gamma 97.36(3)
_cell_formula_units_Z 1
_cell_length_a 8.7472(17)
_cell_length_b 11.823(2)
_cell_length_c 12.923(3)
_cell_measurement_reflns_used 5069
_cell_measurement_temperature 293(2)
_cell_measurement_theta_max 28.30
_cell_measurement_theta_min 1.9
_cell_volume 1120.6(6)
_computing_cell_refinement 'SAINT (Bruker, 2004)'
_computing_data_collection 'SMART (Bruker, 2004)'
_computing_data_reduction 'SAINT (Bruker, 2004)'
_computing_molecular_graphics 'ORTEP-3 for Windows (Farrugia, 1997)'
_computing_publication_material 'SHELXTL (Sheldrick, 2008)'
_computing_structure_refinement 'SHELXL97 (Sheldrick, 2008)'
_computing_structure_solution 'SHELXS97 (Sheldrick, 2008)'
_diffrn_ambient_temperature 293(2)
_diffrn_measured_fraction_theta_full 0.997
_diffrn_measured_fraction_theta_max 0.907
_diffrn_measurement_device_type 'Bruker SMART 1K CCD'
_diffrn_measurement_method 'profile data from /omega scans'
_diffrn_radiation_monochromator graphite
_diffrn_radiation_source 'fine-focus sealed tube'
_diffrn_radiation_type MoK\a
_diffrn_radiation_wavelength 0.71073
_diffrn_reflns_av_R_equivalents 0.0332
_diffrn_reflns_av_sigmaI/netI 0.0390
_diffrn_reflns_limit_h_max 11
_diffrn_reflns_limit_h_min -11
_diffrn_reflns_limit_k_max 15
_diffrn_reflns_limit_k_min -15
_diffrn_reflns_limit_l_max 16
_diffrn_reflns_limit_l_min -17
_diffrn_reflns_number 12962
_diffrn_reflns_theta_full 25.50
_diffrn_reflns_theta_max 28.30
_diffrn_reflns_theta_min 1.86
_exptl_absorpt_coefficient_mu 0.485
_exptl_absorpt_correction_T_max 0.96
_exptl_absorpt_correction_T_min 0.94
_exptl_absorpt_correction_type multi-scan
_exptl_absorpt_process_details '(SADABS; Bruker, 2004)'
_exptl_crystal_colour yellow
_exptl_crystal_density_diffrn 1.651
_exptl_crystal_density_method 'not measured'
_exptl_crystal_description block
_exptl_crystal_F_000 558
_exptl_crystal_size_max 0.12
_exptl_crystal_size_mid 0.10
_exptl_crystal_size_min 0.08
_refine_diff_density_max 0.283
_refine_diff_density_min -0.342
_refine_ls_extinction_method none
_refine_ls_goodness_of_fit_ref 1.027
_refine_ls_hydrogen_treatment constr
_refine_ls_matrix_type full
_refine_ls_number_parameters 423
_refine_ls_number_reflns 5069
_refine_ls_number_restraints 49
_refine_ls_restrained_S_all 1.026
_refine_ls_R_factor_all 0.0670
_refine_ls_R_factor_gt 0.0493
_refine_ls_shift/su_max 0.000
_refine_ls_shift/su_mean 0.000
_refine_ls_structure_factor_coef Fsqd
_refine_ls_weighting_details 'calc w=1/[\s^2^(Fo^2^)+(0.0747P)^2^+0.3233P] where P=(Fo^2^+2Fc^2^)/3'
_refine_ls_weighting_scheme calc
_refine_ls_wR_factor_gt 0.1280
_refine_ls_wR_factor_ref 0.1410
_reflns_number_gt 3892
_reflns_number_total 5069
_reflns_threshold_expression I>2\s(I)
_cod_data_source_file bx2364.cif
_cod_data_source_block I
_cod_original_cell_volume 1120.6(4)
_cod_database_code 2231035
_cod_database_fobs_code 2231035

loop_
_symmetry_equiv_pos_as_xyz
'x, y, z'
'-x, -y, -z'

loop_
_atom_site_type_symbol
_atom_site_label
_atom_site_fract_x
_atom_site_fract_y
_atom_site_fract_z
_atom_site_U_iso_or_equiv
_atom_site_adp_type
_atom_site_calc_flag
_atom_site_refinement_flags
_atom_site_occupancy
_atom_site_symmetry_multiplicity
_atom_site_disorder_assembly
_atom_site_disorder_group
Ti Ti1 0.09529(5) 0.15447(4) 0.13341(3) 0.04162(14) Uani d . 1 1 . .
O O1 0.0000 0.0000 0.0000 0.0441(5) Uani d S 1 2 . .
O O2 0.1777(3) 0.1137(2) 0.26188(17) 0.0781(6) Uani d . 1 1 A .
O O3 0.2933(2) 0.22063(19) 0.1261(2) 0.0754(6) Uani d . 1 1 A .
C C1 0.0139(11) 0.3210(8) 0.2536(4) 0.0689(19) Uani d PD 0.824(8) 1 A 1
C C2 -0.1240(12) 0.2120(9) 0.1862(9) 0.068(2) Uani d PD 0.824(8) 1 A 1
C C3 -0.1767(11) 0.1821(8) 0.0620(7) 0.0561(16) Uani d PD 0.824(8) 1 A 1
C C4 -0.0668(9) 0.2698(6) 0.0523(5) 0.0511(10) Uani d PD 0.824(8) 1 A 1
C C5 0.0508(7) 0.3587(4) 0.1715(7) 0.0576(13) Uani d PD 0.824(8) 1 A 1
C C6 0.1057(11) 0.3864(8) 0.3922(4) 0.143(4) Uani d PD 0.824(8) 1 A 1
H H6A 0.0514 0.4471 0.4261 0.215 Uiso calc PR 0.824(8) 1 A 1
H H6B 0.2211 0.4294 0.4154 0.215 Uiso calc PR 0.824(8) 1 A 1
H H6C 0.1028 0.3239 0.4228 0.215 Uiso calc PR 0.824(8) 1 A 1
C C7 -0.2140(9) 0.1381(8) 0.2349(8) 0.125(3) Uani d PD 0.824(8) 1 A 1
H H7A -0.1457 0.1647 0.3198 0.188 Uiso calc PR 0.824(8) 1 A 1
H H7B -0.2318 0.0486 0.1894 0.188 Uiso calc PR 0.824(8) 1 A 1
H H7C -0.3211 0.1547 0.2260 0.188 Uiso calc PR 0.824(8) 1 A 1
C C8 -0.3250(6) 0.0759(5) -0.0432(6) 0.095(2) Uani d PD 0.824(8) 1 A 1
H H8A -0.4250 0.1038 -0.0549 0.142 Uiso calc PR 0.824(8) 1 A 1
H H8B -0.3400 0.0040 -0.0259 0.142 Uiso calc PR 0.824(8) 1 A 1
H H8C -0.3049 0.0518 -0.1162 0.142 Uiso calc PR 0.824(8) 1 A 1
C C9 -0.0767(9) 0.2720(7) -0.0655(5) 0.0956(19) Uani d PD 0.824(8) 1 A 1
H H9A -0.1191 0.1865 -0.1298 0.143 Uiso calc PR 0.824(8) 1 A 1
H H9B 0.0339 0.3104 -0.0556 0.143 Uiso calc PR 0.824(8) 1 A 1
H H9C -0.1513 0.3205 -0.0862 0.143 Uiso calc PR 0.824(8) 1 A 1
C C10 0.1810(6) 0.4768(4) 0.2046(8) 0.118(3) Uani d PD 0.824(8) 1 A 1
H H10A 0.1343 0.5475 0.2204 0.177 Uiso calc PR 0.824(8) 1 A 1
H H10B 0.2136 0.4645 0.1380 0.177 Uiso calc PR 0.824(8) 1 A 1
H H10C 0.2782 0.4940 0.2765 0.177 Uiso calc PR 0.824(8) 1 A 1
C C1A -0.022(4) 0.282(3) 0.2591(15) 0.043(5) Uani d PD 0.176(8) 1 A 2
C C2A -0.155(4) 0.189(2) 0.1539(19) 0.044(9) Uani d PD 0.176(8) 1 A 2
C C3A -0.148(4) 0.201(3) 0.0513(14) 0.050(11) Uani d PD 0.176(8) 1 A 2
C C4A -0.016(3) 0.309(2) 0.094(2) 0.037(5) Uani d PDU 0.176(8) 1 A 2
C C5A 0.061(2) 0.3606(17) 0.224(2) 0.047(5) Uani d PD 0.176(8) 1 A 2
C C6A -0.006(4) 0.304(3) 0.3866(18) 0.105(8) Uani d PDU 0.176(8) 1 A 2
H H6A1 -0.0817 0.3510 0.4074 0.158 Uiso calc PR 0.176(8) 1 A 2
H H6A2 0.1083 0.3520 0.4447 0.158 Uiso calc PR 0.176(8) 1 A 2
H H6A3 -0.0332 0.2238 0.3882 0.158 Uiso calc PR 0.176(8) 1 A 2
C C7A -0.288(3) 0.080(2) 0.139(3) 0.092(7) Uani d PDU 0.176(8) 1 A 2
H H7A1 -0.2506 0.0669 0.2111 0.138 Uiso calc PR 0.176(8) 1 A 2
H H7A2 -0.3035 0.0036 0.0693 0.138 Uiso calc PR 0.176(8) 1 A 2
H H7A3 -0.3929 0.1007 0.1267 0.138 Uiso calc PR 0.176(8) 1 A 2
C C8A -0.278(3) 0.122(2) -0.0793(15) 0.077(7) Uani d PD 0.176(8) 1 A 2
H H8A1 -0.2424 0.1456 -0.1331 0.115 Uiso calc PR 0.176(8) 1 A 2
H H8A2 -0.3850 0.1380 -0.0856 0.115 Uiso calc PR 0.176(8) 1 A 2
H H8A3 -0.2894 0.0335 -0.1019 0.115 Uiso calc PR 0.176(8) 1 A 2
C C9A 0.021(3) 0.357(2) 0.010(2) 0.076(7) Uani d PD 0.176(8) 1 A 2
H H9A1 0.0339 0.2895 -0.0541 0.114 Uiso calc PR 0.176(8) 1 A 2
H H9A2 0.1237 0.4262 0.0551 0.114 Uiso calc PR 0.176(8) 1 A 2
H H9A3 -0.0704 0.3866 -0.0260 0.114 Uiso calc PR 0.176(8) 1 A 2
C C10A 0.204(3) 0.4821(17) 0.310(2) 0.092(7) Uani d PDU 0.176(8) 1 A 2
H H10D 0.1610 0.5542 0.3185 0.138 Uiso calc PR 0.176(8) 1 A 2
H H10E 0.2883 0.4859 0.2784 0.138 Uiso calc PR 0.176(8) 1 A 2
H H10F 0.2537 0.4832 0.3892 0.138 Uiso calc PR 0.176(8) 1 A 2
C C11 0.2320(4) 0.0988(3) 0.3627(2) 0.0592(7) Uani d . 1 1 . .
C C12 0.3854(4) 0.1761(3) 0.4611(3) 0.0705(8) Uani d . 1 1 A .
C C13 0.4441(4) 0.1573(3) 0.5639(3) 0.0803(9) Uani d . 1 1 . .
C C14 0.3539(5) 0.0620(4) 0.5728(3) 0.0799(9) Uani d . 1 1 A .
C C15 0.2040(5) -0.0145(3) 0.4798(3) 0.0792(9) Uani d . 1 1 . .
C C16 0.1435(4) 0.0036(3) 0.3765(3) 0.0714(8) Uani d . 1 1 A .
C C17 0.4133(3) 0.2970(2) 0.1221(3) 0.0570(6) Uani d . 1 1 . .
C C18 0.5478(3) 0.3887(3) 0.2276(3) 0.0613(7) Uani d . 1 1 A .
C C19 0.6739(3) 0.4667(3) 0.2236(3) 0.0653(7) Uani d . 1 1 . .
C C20 0.6712(3) 0.4546(3) 0.1139(3) 0.0641(7) Uani d . 1 1 A .
C C21 0.5425(4) 0.3650(3) 0.0082(3) 0.0639(7) Uani d . 1 1 . .
C C22 0.4165(3) 0.2878(3) 0.0131(3) 0.0627(7) Uani d . 1 1 A .
F F1 -0.0057(3) -0.0725(2) 0.2872(2) 0.1189(8) Uani d . 1 1 . .
F F2 0.1130(3) -0.1077(3) 0.4882(3) 0.1323(10) Uani d . 1 1 A .
F F3 0.4136(3) 0.0438(3) 0.6738(2) 0.1240(9) Uani d . 1 1 . .
F F4 0.5933(3) 0.2317(3) 0.6553(2) 0.1361(11) Uani d . 1 1 A .
F F5 0.4779(3) 0.2697(2) 0.4549(2) 0.1213(9) Uani d . 1 1 . .
F F6 0.5545(3) 0.4040(2) 0.33688(18) 0.0986(7) Uani d . 1 1 . .
F F7 0.7987(3) 0.5554(2) 0.32698(19) 0.1061(7) Uani d . 1 1 A .
F F8 0.7934(3) 0.5323(2) 0.1102(2) 0.0969(7) Uani d . 1 1 . .
F F9 0.5402(3) 0.3521(2) -0.09978(19) 0.1006(7) Uani d . 1 1 A .
F F10 0.2916(2) 0.20016(19) -0.09189(18) 0.0996(7) Uani d . 1 1 . .

loop_
_atom_site_aniso_label
_atom_site_aniso_U_11
_atom_site_aniso_U_22
_atom_site_aniso_U_33
_atom_site_aniso_U_12
_atom_site_aniso_U_13
_atom_site_aniso_U_23
Ti1 0.0396(2) 0.0401(2) 0.0364(2) 0.00442(16) 0.00860(16) 0.01646(17)
O1 0.0409(11) 0.0429(11) 0.0414(11) 0.0072(9) 0.0107(9) 0.0186(9)
O2 0.0982(16) 0.0952(16) 0.0437(10) 0.0458(13) 0.0178(10) 0.0378(11)
O3 0.0496(10) 0.0548(11) 0.1166(17) 0.0041(9) 0.0344(11) 0.0360(12)
C1 0.094(6) 0.067(5) 0.042(2) 0.040(4) 0.025(2) 0.018(2)
C2 0.079(6) 0.082(6) 0.087(4) 0.039(4) 0.054(4) 0.059(4)
C3 0.042(2) 0.048(2) 0.074(4) 0.0132(17) 0.023(3) 0.024(3)
C4 0.051(3) 0.054(3) 0.050(3) 0.018(2) 0.018(2) 0.026(2)
C5 0.052(2) 0.039(2) 0.072(4) 0.0096(17) 0.016(3) 0.023(3)
C6 0.190(7) 0.153(6) 0.040(2) 0.105(6) 0.020(3) 0.002(3)
C7 0.142(6) 0.171(7) 0.207(8) 0.100(5) 0.139(6) 0.154(7)
C8 0.047(2) 0.066(3) 0.124(5) 0.016(2) 0.005(2) 0.020(3)
C9 0.113(4) 0.146(6) 0.083(3) 0.076(4) 0.056(3) 0.081(4)
C10 0.068(3) 0.048(2) 0.217(8) 0.011(2) 0.042(4) 0.054(3)
C1A 0.046(12) 0.045(14) 0.033(9) 0.014(9) 0.006(8) 0.023(9)
C2A 0.019(6) 0.014(6) 0.064(18) -0.007(5) 0.005(8) -0.005(8)
C3A 0.039(17) 0.08(3) 0.016(7) 0.021(15) 0.005(8) 0.009(9)
C4A 0.035(8) 0.040(9) 0.040(9) 0.010(6) 0.012(7) 0.024(7)
C5A 0.045(9) 0.038(8) 0.049(14) -0.002(6) 0.006(10) 0.026(10)
C6A 0.123(12) 0.118(12) 0.082(10) 0.042(9) 0.046(8) 0.046(8)
C7A 0.091(10) 0.086(10) 0.113(11) 0.024(7) 0.053(8) 0.048(8)
C8A 0.065(13) 0.069(14) 0.045(9) 0.032(11) -0.010(8) -0.002(8)
C9A 0.097(16) 0.102(17) 0.086(16) 0.058(14) 0.062(14) 0.070(14)
C10A 0.086(10) 0.068(9) 0.103(11) 0.014(7) 0.034(8) 0.025(7)
C11 0.0689(17) 0.0690(17) 0.0382(12) 0.0267(14) 0.0155(12) 0.0260(12)
C12 0.0753(19) 0.0699(18) 0.0567(16) 0.0061(15) 0.0133(14) 0.0352(15)
C13 0.076(2) 0.089(2) 0.0467(15) -0.0008(17) -0.0011(14) 0.0308(15)
C14 0.090(2) 0.098(2) 0.0553(17) 0.0231(19) 0.0188(16) 0.0486(18)
C15 0.081(2) 0.087(2) 0.079(2) 0.0182(18) 0.0290(18) 0.0514(19)
C16 0.0598(17) 0.0742(19) 0.0582(17) 0.0108(15) 0.0066(14) 0.0254(15)
C17 0.0430(13) 0.0470(13) 0.0771(18) 0.0104(11) 0.0218(12) 0.0270(13)
C18 0.0543(15) 0.0652(16) 0.0599(16) 0.0041(12) 0.0187(12) 0.0315(14)
C19 0.0480(14) 0.0640(17) 0.0682(17) -0.0019(12) 0.0115(13) 0.0301(14)
C20 0.0533(15) 0.0662(17) 0.087(2) 0.0161(13) 0.0329(15) 0.0448(16)
C21 0.0700(18) 0.0759(19) 0.0647(17) 0.0365(16) 0.0361(15) 0.0379(15)
C22 0.0483(14) 0.0564(15) 0.0632(17) 0.0187(12) 0.0132(12) 0.0138(13)
F1 0.0778(14) 0.1114(18) 0.0993(16) -0.0091(12) -0.0151(12) 0.0346(14)
F2 0.1154(19) 0.140(2) 0.156(2) 0.0004(17) 0.0436(18) 0.102(2)
F3 0.141(2) 0.163(2) 0.0812(14) 0.0342(18) 0.0237(14) 0.0898(16)
F4 0.1177(19) 0.133(2) 0.0750(13) -0.0343(15) -0.0313(13) 0.0469(14)
F5 0.1201(19) 0.1158(18) 0.1085(17) -0.0161(14) 0.0138(14) 0.0749(15)
F6 0.0966(14) 0.1208(17) 0.0711(12) -0.0025(12) 0.0276(11) 0.0520(12)
F7 0.0747(12) 0.1052(16) 0.0829(13) -0.0316(11) -0.0004(10) 0.0330(12)
F8 0.0789(12) 0.1069(15) 0.1440(19) 0.0200(11) 0.0626(13) 0.0825(15)
F9 0.1248(17) 0.1330(19) 0.0800(13) 0.0640(15) 0.0616(13) 0.0580(13)
F10 0.0745(12) 0.0846(13) 0.0749(12) 0.0138(10) 0.0026(10) -0.0024(10)

loop_
_atom_type_symbol
_atom_type_description
_atom_type_scat_dispersion_real
_atom_type_scat_dispersion_imag
_atom_type_scat_source
C C 0.0033 0.0016 'International Tables Vol C Tables 4.2.6.8 and 6.1.1.4'
H H 0.0000 0.0000 'International Tables Vol C Tables 4.2.6.8 and 6.1.1.4'
O O 0.0106 0.0060 'International Tables Vol C Tables 4.2.6.8 and 6.1.1.4'
Ti Ti 0.2776 0.4457 'International Tables Vol C Tables 4.2.6.8 and 6.1.1.4'
F F 0.0171 0.0103 'International Tables Vol C Tables 4.2.6.8 and 6.1.1.4'

loop_
_geom_angle_atom_site_label_1
_geom_angle_atom_site_label_2
_geom_angle_atom_site_label_3
_geom_angle_site_symmetry_3
_geom_angle
O1 Ti1 O2 . 103.35(8)
O1 Ti1 O3 . 104.10(8)
O2 Ti1 O3 . 101.46(11)
O1 Ti1 C3A . 86.0(7)
O2 Ti1 C3A . 132.7(6)
O3 Ti1 C3A . 121.3(6)
O1 Ti1 C4A . 111.5(6)
O2 Ti1 C4A . 139.0(5)
O3 Ti1 C4A . 90.6(4)
C3A Ti1 C4A . 35.3(5)
O1 Ti1 C2 . 106.3(3)
O2 Ti1 C2 . 92.3(2)
O3 Ti1 C2 . 142.6(2)
C3A Ti1 C2 . 41.5(6)
C4A Ti1 C2 . 58.1(4)
O1 Ti1 C4 . 98.28(17)
O2 Ti1 C4 . 146.91(14)
O3 Ti1 C4 . 97.12(18)
C3A Ti1 C4 . 24.9(6)
C4A Ti1 C4 . 13.6(5)
C2 Ti1 C4 . 57.41(19)
O1 Ti1 C2A . 97.6(5)
O2 Ti1 C2A . 97.6(6)
O3 Ti1 C2A . 146.7(6)
C3A Ti1 C2A . 35.2(6)
C4A Ti1 C2A . 57.7(7)
C2 Ti1 C2A . 9.2(5)
C4 Ti1 C2A . 54.5(6)
O1 Ti1 C1 . 139.7(2)
O2 Ti1 C1 . 90.41(18)
O3 Ti1 C1 . 110.0(3)
C3A Ti1 C1 . 58.3(7)
C4A Ti1 C1 . 48.8(5)
C2 Ti1 C1 . 34.5(2)
C4 Ti1 C1 . 57.36(18)
C2A Ti1 C1 . 42.5(5)
O1 Ti1 C3 . 84.26(19)
O2 Ti1 C3 . 123.8(3)
O3 Ti1 C3 . 131.0(3)
C3A Ti1 C3 . 9.7(5)
C4A Ti1 C3 . 43.4(5)
C2 Ti1 C3 . 34.6(2)
C4 Ti1 C3 . 34.26(18)
C2A Ti1 C3 . 27.1(6)
C1 Ti1 C3 . 57.3(2)
O1 Ti1 C1A . 130.9(5)
O2 Ti1 C1A . 82.6(5)
O3 Ti1 C1A . 122.6(5)
C3A Ti1 C1A . 58.6(8)
C4A Ti1 C1A . 58.4(6)
C2 Ti1 C1A . 25.0(5)
C4 Ti1 C1A . 64.3(6)
C2A Ti1 C1A . 34.0(5)
C1 Ti1 C1A . 13.8(4)
C3 Ti1 C1A . 54.9(6)
O1 Ti1 C5A . 143.9(5)
O2 Ti1 C5A . 104.6(6)
O3 Ti1 C5A . 92.2(5)
C3A Ti1 C5A . 58.2(8)
C4A Ti1 C5A . 35.2(4)
C2 Ti1 C5A . 50.5(5)
C4 Ti1 C5A . 47.2(5)
C2A Ti1 C5A . 56.4(7)
C1 Ti1 C5A . 20.7(5)
C3 Ti1 C5A . 61.3(5)
C1A Ti1 C5A . 34.3(5)
Ti1 O1 Ti1 2 180.00(4)
C11 O2 Ti1 . 172.0(2)
C17 O3 Ti1 . 162.14(19)
C2 C1 C5 . 108.2(4)
C2 C1 C6 . 125.0(9)
C5 C1 C6 . 126.7(8)
C2 C1 Ti1 . 71.6(4)
C5 C1 Ti1 . 73.7(3)
C6 C1 Ti1 . 120.8(5)
C1 C2 C3 . 108.5(5)
C1 C2 C7 . 127.7(9)
C3 C2 C7 . 123.7(9)
C1 C2 Ti1 . 73.9(4)
C3 C2 Ti1 . 73.9(5)
C7 C2 Ti1 . 120.9(5)
C4 C3 C2 . 107.7(5)
C4 C3 C8 . 125.3(8)
C2 C3 C8 . 127.0(9)
C4 C3 Ti1 . 72.5(4)
C2 C3 Ti1 . 71.5(5)
C8 C3 Ti1 . 121.9(6)
C3 C4 C5 . 108.5(5)
C3 C4 C9 . 125.4(7)
C5 C4 C9 . 126.1(7)
C3 C4 Ti1 . 73.2(5)
C5 C4 Ti1 . 73.9(3)
C9 C4 Ti1 . 120.9(3)
C1 C5 C4 . 107.0(4)
C1 C5 C10 . 126.4(7)
C4 C5 C10 . 126.5(7)
C1 C5 Ti1 . 71.9(3)
C4 C5 Ti1 . 71.4(3)
C10 C5 Ti1 . 125.5(4)
C2A C1A C5A . 107.1(13)
C2A C1A C6A . 122(2)
C5A C1A C6A . 129(2)
C2A C1A Ti1 . 72.5(19)
C5A C1A Ti1 . 73.3(16)
C6A C1A Ti1 . 130(2)
C1A C2A C3A . 109.5(13)
C1A C2A C7A . 129.5(19)
C3A C2A C7A . 120.9(18)
C1A C2A Ti1 . 73.4(19)
C3A C2A Ti1 . 69(2)
C7A C2A Ti1 . 120(2)
C4A C3A C2A . 107.4(12)
C4A C3A C8A . 126.7(19)
C2A C3A C8A . 125.2(19)
C4A C3A Ti1 . 73.9(17)
C2A C3A Ti1 . 76(2)
C8A C3A Ti1 . 124(3)
C3A C4A C5A . 107.4(11)
C3A C4A C9A . 122.2(18)
C5A C4A C9A . 130.3(18)
C3A C4A Ti1 . 70.8(19)
C5A C4A Ti1 . 74.9(12)
C9A C4A Ti1 . 121.5(13)
C1A C5A C4A . 108.2(12)
C1A C5A C10A . 125.5(19)
C4A C5A C10A . 126.2(19)
C1A C5A Ti1 . 72.4(17)
C4A C5A Ti1 . 70.0(12)
C10A C5A Ti1 . 125.1(16)
C1A C6A H6A1 . 109.5
C1A C6A H6A2 . 109.5
H6A1 C6A H6A2 . 109.5
C1A C6A H6A3 . 109.5
H6A1 C6A H6A3 . 109.5
H6A2 C6A H6A3 . 109.5
C2A C7A H7A1 . 109.5
C2A C7A H7A2 . 109.5
H7A1 C7A H7A2 . 109.5
C2A C7A H7A3 . 109.5
H7A1 C7A H7A3 . 109.5
H7A2 C7A H7A3 . 109.5
C3A C8A H8A1 . 109.5
C3A C8A H8A2 . 109.5
H8A1 C8A H8A2 . 109.5
C3A C8A H8A3 . 109.5
H8A1 C8A H8A3 . 109.5
H8A2 C8A H8A3 . 109.5
C4A C9A H9A1 . 109.5
C4A C9A H9A2 . 109.5
H9A1 C9A H9A2 . 109.5
C4A C9A H9A3 . 109.5
H9A1 C9A H9A3 . 109.5
H9A2 C9A H9A3 . 109.5
C5A C10A H10D . 109.5
C5A C10A H10E . 109.5
H10D C10A H10E . 109.5
C5A C10A H10F . 109.5
H10D C10A H10F . 109.5
H10E C10A H10F . 109.5
O2 C11 C16 . 122.5(3)
O2 C11 C12 . 121.9(3)
C16 C11 C12 . 115.6(2)
F5 C12 C13 . 119.0(3)
F5 C12 C11 . 119.3(3)
C13 C12 C11 . 121.7(3)
F4 C13 C14 . 119.4(3)
F4 C13 C12 . 120.0(3)
C14 C13 C12 . 120.6(3)
F3 C14 C15 . 120.3(3)
F3 C14 C13 . 120.1(3)
C15 C14 C13 . 119.6(3)
F2 C15 C14 . 120.1(3)
F2 C15 C16 . 119.5(3)
C14 C15 C16 . 120.3(3)
F1 C16 C15 . 118.8(3)
F1 C16 C11 . 119.1(3)
C15 C16 C11 . 122.2(3)
O3 C17 C22 . 122.4(3)
O3 C17 C18 . 121.9(3)
C22 C17 C18 . 115.7(2)
F6 C18 C19 . 118.4(3)
F6 C18 C17 . 119.6(2)
C19 C18 C17 . 122.0(3)
F7 C19 C20 . 119.6(3)
F7 C19 C18 . 120.2(3)
C20 C19 C18 . 120.2(3)
F8 C20 C21 . 120.2(3)
F8 C20 C19 . 120.1(3)
C21 C20 C19 . 119.7(3)
F9 C21 C20 . 119.8(3)
F9 C21 C22 . 120.4(3)
C20 C21 C22 . 119.8(3)
F10 C22 C21 . 118.7(3)
F10 C22 C17 . 118.6(3)
C21 C22 C17 . 122.7(3)

loop_
_geom_bond_atom_site_label_1
_geom_bond_atom_site_label_2
_geom_bond_site_symmetry_2
_geom_bond_distance
Ti1 O1 . 1.8184(11)
Ti1 O2 . 1.8464(19)
Ti1 O3 . 1.854(2)
Ti1 C3A . 2.28(4)
Ti1 C4A . 2.320(19)
Ti1 C2 . 2.336(9)
Ti1 C4 . 2.356(5)
Ti1 C2A . 2.36(4)
Ti1 C1 . 2.365(7)
Ti1 C3 . 2.366(10)
Ti1 C1A . 2.37(3)
Ti1 C5A . 2.38(2)
O1 Ti1 2 1.8184(11)
O2 C11 . 1.318(3)
O3 C17 . 1.321(3)
C1 C2 . 1.394(8)
C1 C5 . 1.404(7)
C1 C6 . 1.518(6)
C2 C3 . 1.400(7)
C2 C7 . 1.529(6)
C3 C4 . 1.391(7)
C3 C8 . 1.500(7)
C4 C5 . 1.415(6)
C4 C9 . 1.506(5)
C5 C10 . 1.501(6)
C6 H6A . 0.9600
C6 H6B . 0.9600
C6 H6C . 0.9600
C7 H7A . 0.9600
C7 H7B . 0.9600
C7 H7C . 0.9600
C8 H8A . 0.9600
C8 H8B . 0.9600
C8 H8C . 0.9600
C9 H9A . 0.9600
C9 H9B . 0.9600
C9 H9C . 0.9600
C10 H10A . 0.9600
C10 H10B . 0.9600
C10 H10C . 0.9600
C1A C2A . 1.385(16)
C1A C5A . 1.403(16)
C1A C6A . 1.521(16)
C2A C3A . 1.405(16)
C2A C7A . 1.524(16)
C3A C4A . 1.395(16)
C3A C8A . 1.516(14)
C4A C5A . 1.421(15)
C4A C9A . 1.510(14)
C5A C10A . 1.515(15)
C6A H6A1 . 0.9600
C6A H6A2 . 0.9600
C6A H6A3 . 0.9600
C7A H7A1 . 0.9600
C7A H7A2 . 0.9600
C7A H7A3 . 0.9600
C8A H8A1 . 0.9600
C8A H8A2 . 0.9600
C8A H8A3 . 0.9600
C9A H9A1 . 0.9600
C9A H9A2 . 0.9600
C9A H9A3 . 0.9600
C10A H10D . 0.9600
C10A H10E . 0.9600
C10A H10F . 0.9600
C11 C16 . 1.384(4)
C11 C12 . 1.394(4)
C12 F5 . 1.329(3)
C12 C13 . 1.370(4)
C13 F4 . 1.335(4)
C13 C14 . 1.355(5)
C14 F3 . 1.347(3)
C14 C15 . 1.350(5)
C15 F2 . 1.335(4)
C15 C16 . 1.373(4)
C16 F1 . 1.332(3)
C17 C22 . 1.382(4)
C17 C18 . 1.389(4)
C18 F6 . 1.335(3)
C18 C19 . 1.372(4)
C19 F7 . 1.331(3)
C19 C20 . 1.362(4)
C20 F8 . 1.343(3)
C20 C21 . 1.361(4)
C21 F9 . 1.340(3)
C21 C22 . 1.371(4)
C22 F10 . 1.337(3)
